data_2008419
loop_
_publ_author_name
'Joachim Bruckmann'
'Carl Kr\"uger'
'Christian W. Lehmann'
'Walter Leitner'
'J\"org Rust'
'Christian Six'

_publ_section_title
;
 Ethylenebis(phosphonic acid)
;
_journal_issue 4
_journal_name_full 'Acta Crystallographica Section C'
_journal_page_first 695
_journal_page_last 696
_journal_paper_doi 10.1107/S0108270198016448
_journal_volume 55
_journal_year 1999
_chemical_formula_sum 'C2 H8 O4 P2'
_chemical_formula_weight 158.02
_chemical_name_common '1,2-Ethylenebis(phosphonic acid)'
_space_group_IT_number 14
_symmetry_cell_setting monoclinic
_symmetry_space_group_name_Hall '-P 2yn'
_symmetry_space_group_name_H-M 'P 1 21/n 1'
_cell_angle_alpha 90.00
_cell_angle_beta 91.279(6)
_cell_angle_gamma 90.00
_cell_formula_units_Z 2
_cell_length_a 4.8912(6)
_cell_length_b 11.6238(12)
_cell_length_c 5.6581(3)
_cell_measurement_reflns_used 25
_cell_measurement_temperature 293
_cell_measurement_theta_max 29.9
_cell_measurement_theta_min 13.5
_cell_volume 321.61(5)
_computing_cell_refinement 'CAD-4 EXPRESS'
_computing_data_collection 'CAD-4 EXPRESS (Enraf-Nonius, 1995)'
_computing_data_reduction 'DATAP (Coppens et al., 1965)'
_computing_molecular_graphics 'ORTEPII (Johnson, 1976)'
_computing_structure_refinement 'SHELXL97 (Sheldrick, 1997)'
_computing_structure_solution 'SHELXS97 (Sheldrick, 1990)'
_diffrn_ambient_temperature 293
_diffrn_measured_fraction_theta_full 0.958
_diffrn_measured_fraction_theta_max 0.958
_diffrn_measurement_device_type 'Enraf-Nonius CAD-4'
_diffrn_measurement_method \w-2\q
_diffrn_radiation_monochromator graphite
_diffrn_radiation_source 'fine-focus sealed tube'
_diffrn_radiation_type MoK\a
_diffrn_radiation_wavelength 0.71069
_diffrn_reflns_av_R_equivalents 0.000
_diffrn_reflns_av_sigmaI/netI 0.009
_diffrn_reflns_limit_h_max 6
_diffrn_reflns_limit_h_min -6
_diffrn_reflns_limit_k_max 16
_diffrn_reflns_limit_k_min 0
_diffrn_reflns_limit_l_max 7
_diffrn_reflns_limit_l_min 0
_diffrn_reflns_number 936
_diffrn_reflns_theta_full 29.95
_diffrn_reflns_theta_max 29.95
_diffrn_reflns_theta_min 3.51
_diffrn_standards_decay_% 17
_diffrn_standards_interval_time 30
_diffrn_standards_number 3
_exptl_absorpt_coefficient_mu 0.608
_exptl_absorpt_correction_T_max 0.859
_exptl_absorpt_correction_T_min 0.804
_exptl_absorpt_correction_type '\y scan'
_exptl_absorpt_process_details '(Enraf-Nonius, 1995)'
_exptl_crystal_colour yellow
_exptl_crystal_density_diffrn 1.632
_exptl_crystal_density_meas ?
_exptl_crystal_density_method none
_exptl_crystal_description 'tabular prism'
_exptl_crystal_F_000 164
_exptl_crystal_size_max 0.53
_exptl_crystal_size_mid 0.42
_exptl_crystal_size_min 0.25
_refine_diff_density_max 0.286
_refine_diff_density_min -0.539
_refine_ls_extinction_method none
_refine_ls_goodness_of_fit_ref 1.286
_refine_ls_hydrogen_treatment refall
_refine_ls_matrix_type full
_refine_ls_number_parameters 53
_refine_ls_number_reflns 936
_refine_ls_number_restraints 0
_refine_ls_restrained_S_all 1.286
_refine_ls_R_factor_all 0.041
_refine_ls_R_factor_obs 0.038
_refine_ls_shift/su_max <0.001
_refine_ls_shift/su_mean 0.000
_refine_ls_structure_factor_coef Fsqd
_refine_ls_weighting_details 'w = 1/[\s^2^(Fo^2^)+(0.0542P)^2^+0.2082P] where P = (Fo^2^+2Fc^2^)/3'
_refine_ls_weighting_scheme calc
_refine_ls_wR_factor_obs 0.115
_refine_ls_wR_factor_ref 0.118
_reflns_number_observed 863
_reflns_number_total 936
_reflns_threshold_expression I>2\s(I)
_cod_data_source_file sk1229.cif
_cod_data_source_block sk1229
_cod_depositor_comments
;
The following automatic conversions were performed:
'_geom_bond_publ_flag' value 'Y' changed to 'y' according to
'/home/saulius/struct/CIF-dictionaries/cif_core.dic' dictionary named
'cif_core.dic' version 2.4.1 from 2010-06-29 (6 times).

Automatic conversion script
Id: cif_fix_enum 1527 2010-12-29 10:47:43Z saulius 

The following automatic conversions were performed:

'_geom_bond_publ_flag' value 'Y' changed to 'y' according to
/home/saulius/struct/CIF-dictionaries/cif_core.dic dictionary named
'cif_core.dic' version 2.4.1 from 2010-06-29 (6
times).

'_geom_angle_publ_flag' value 'Y' changed to 'y' according
to /home/saulius/struct/CIF-dictionaries/cif_core.dic dictionary
named 'cif_core.dic' version 2.4.1 from 2010-06-29 (8 times).

Automatic conversion script
Id: cif_fix_values 1715 2011-07-08 13:25:40Z adriana 

The following automatic conversions were performed:

'_exptl_crystal_density_meas' value 'none' was changed to '?' - the
value is perceived as not measured.

Automatic conversion script
Id: cif_fix_values 3008 2015-01-20 13:52:24Z robertas 

The following automatic conversions were performed:

'_refine_ls_weighting_scheme' value 'calc w =
1/[\s^2^(Fo^2^)+(0.0542P)^2^+0.2082P] where P = (Fo^2^+2Fc^2^)/3' was
changed to 'calc'. New tag '_refine_ls_weighting_details' was
created. The value of the new tag was set to 'w =
1/[\s^2^(Fo^2^)+(0.0542P)^2^+0.2082P] where P = (Fo^2^+2Fc^2^)/3'.

Automatic conversion script
Id: cif_fix_values 3143 2015-03-26 13:38:13Z robertas 
;
_cod_original_cell_volume 321.61(6)
_cod_original_sg_symbol_H-M 'P 21/n'
_cod_database_code 2008419

loop_
_symmetry_equiv_pos_as_xyz
'x, y, z'
'-x+1/2, y+1/2, -z+1/2'
'-x, -y, -z'
'x-1/2, -y-1/2, z-1/2'

loop_
_atom_site_label
_atom_site_fract_x
_atom_site_fract_y
_atom_site_fract_z
_atom_site_U_iso_or_equiv
_atom_site_adp_type
_atom_site_calc_flag
_atom_site_refinement_flags
_atom_site_occupancy
_atom_site_disorder_assembly
_atom_site_disorder_group
_atom_site_type_symbol
C1 -0.0184(5) 0.56349(17) 0.5285(4) 0.0323(4) Uani d . 1 . . C
O1 -0.0304(4) 0.77739(13) 0.3258(3) 0.0398(4) Uani d . 1 . . O
O2 0.3284(4) 0.62853(17) 0.2035(4) 0.0454(5) Uani d . 1 . . O
P1 0.03203(11) 0.65438(4) 0.27913(9) 0.0279(2) Uani d . 1 . . P
H1A 0.109(7) 0.589(3) 0.648(6) 0.051(9) Uiso d . 1 . . H
H1B -0.190(8) 0.581(3) 0.569(7) 0.068(11) Uiso d . 1 . . H
H2 0.398(9) 0.661(3) 0.066(8) 0.069(12) Uiso d . 1 . . H
H3 -0.132(6) 0.608(2) 0.108(5) 0.038(7) Uiso d . 1 . . H

loop_
_atom_site_aniso_label
_atom_site_aniso_U_11
_atom_site_aniso_U_22
_atom_site_aniso_U_33
_atom_site_aniso_U_12
_atom_site_aniso_U_13
_atom_site_aniso_U_23
C1 0.0427(11) 0.0269(9) 0.0277(9) -0.0032(8) 0.0129(8) -0.0011(7)
O1 0.0570(10) 0.0266(7) 0.0366(8) 0.0049(7) 0.0163(7) 0.0023(6)
O2 0.0399(9) 0.0471(10) 0.0501(10) 0.0073(7) 0.0214(8) 0.0135(8)
P1 0.0317(3) 0.0274(3) 0.0249(3) 0.00153(17) 0.0081(2) 0.00069(16)

loop_
_atom_type_symbol
_atom_type_description
_atom_type_scat_dispersion_real
_atom_type_scat_dispersion_imag
_atom_type_scat_source
C C 0.0033 0.0016 'International Tables Vol C Tables 4.2.6.8 and 6.1.1.4'
H H 0.0000 0.0000 'International Tables Vol C Tables 4.2.6.8 and 6.1.1.4'
O O 0.0106 0.0060 'International Tables Vol C Tables 4.2.6.8 and 6.1.1.4'
P P 0.1023 0.0942 'International Tables Vol C Tables 4.2.6.8 and 6.1.1.4'

loop_
_geom_angle_atom_site_label_1
_geom_angle_atom_site_label_2
_geom_angle_atom_site_label_3
_geom_angle_site_symmetry_1
_geom_angle
_geom_angle_publ_flag
C1 C1 P1 3_566 112.82(18) y
C1 C1 H1A 3_566 112(2) no
P1 C1 H1A . 106(2) no
C1 C1 H1B 3_566 113(3) no
P1 C1 H1B . 102(2) no
H1A C1 H1B . 110(3) no
P1 O2 H2 . 121(3) y
O1 P1 O2 . 115.63(11) y
O1 P1 C1 . 113.35(9) y
O2 P1 C1 . 104.50(11) y
O1 P1 H3 . 113.0(12) y
O2 P1 H3 . 105.4(12) y
C1 P1 H3 . 103.9(13) y

loop_
_geom_bond_atom_site_label_1
_geom_bond_atom_site_label_2
_geom_bond_site_symmetry_2
_geom_bond_distance
_geom_bond_publ_flag
C1 C1 3_566 1.522(4) y
C1 P1 . 1.784(2) y
C1 H1A . 0.95(3) no
C1 H1B . 0.90(4) no
O1 P1 . 1.4871(16) y
O2 P1 . 1.5501(18) y
O2 H2 . 0.94(4) y
P1 H3 . 1.36(3) y
